data_4072345
loop_
_publ_author_name
'Wang, Aichen'
'Sun, Hongjian'
'Li, Xiaoyan'

_publ_section_title
;
 N-Assisted Carbon&#x2212;Hydrogen Bond Activation by Cobalt(I) Complexes
;
_journal_issue 21
_journal_name_full Organometallics
_journal_page_first 5434
_journal_paper_doi 10.1021/om8007844
_journal_volume 27
_journal_year 2008
_chemical_formula_sum 'C26 H50 Co2 N2 O2 P4'
_chemical_formula_weight 664.42
_chemical_name_systematic
; 
 ? 
;
_space_group_IT_number 14
_symmetry_cell_setting monoclinic
_symmetry_space_group_name_Hall '-P 2yn'
_symmetry_space_group_name_H-M 'P 1 21/n 1'
_atom_sites_solution_hydrogens geom
_atom_sites_solution_primary direct
_atom_sites_solution_secondary difmap
_audit_creation_method SHELXL-97
_cell_angle_alpha 90.00
_cell_angle_beta 104.732(2)
_cell_angle_gamma 90.00
_cell_formula_units_Z 4
_cell_length_a 11.1122(4)
_cell_length_b 23.9375(8)
_cell_length_c 13.2156(4)
_cell_measurement_reflns_used 6948
_cell_measurement_temperature 273(2)
_cell_measurement_theta_max 23.16
_cell_measurement_theta_min 2.55
_cell_volume 3399.8(2)
_computing_cell_refinement 'Bruker SMART'
_computing_data_collection 'Bruker SMART'
_computing_data_reduction 'Bruker SAINT'
_computing_molecular_graphics 'Bruker SHELXTL'
_computing_publication_material 'Bruker SHELXTL'
_computing_structure_refinement 'SHELXL-97 (Sheldrick, 1997)'
_computing_structure_solution 'SHELXS-97 (Sheldrick, 1990)'
_diffrn_ambient_temperature 273(2)
_diffrn_measured_fraction_theta_full 0.999
_diffrn_measured_fraction_theta_max 0.999
_diffrn_measurement_device_type 'CCD area detector'
_diffrn_measurement_method 'phi and omega scans'
_diffrn_radiation_monochromator graphite
_diffrn_radiation_source 'fine-focus sealed tube'
_diffrn_radiation_type MoK\a
_diffrn_radiation_wavelength 0.71073
_diffrn_reflns_av_R_equivalents 0.0353
_diffrn_reflns_av_sigmaI/netI 0.0482
_diffrn_reflns_limit_h_max 11
_diffrn_reflns_limit_h_min -14
_diffrn_reflns_limit_k_max 31
_diffrn_reflns_limit_k_min -20
_diffrn_reflns_limit_l_max 17
_diffrn_reflns_limit_l_min -17
_diffrn_reflns_number 27213
_diffrn_reflns_theta_full 27.54
_diffrn_reflns_theta_max 27.54
_diffrn_reflns_theta_min 1.70
_exptl_absorpt_coefficient_mu 1.188
_exptl_absorpt_correction_type none
_exptl_crystal_density_diffrn 1.298
_exptl_crystal_density_meas 0
_exptl_crystal_density_method 'not measured'
_exptl_crystal_F_000 1400
_refine_diff_density_max 0.348
_refine_diff_density_min -0.262
_refine_diff_density_rms 0.058
_refine_ls_extinction_method none
_refine_ls_goodness_of_fit_ref 1.015
_refine_ls_hydrogen_treatment mixed
_refine_ls_matrix_type full
_refine_ls_number_parameters 347
_refine_ls_number_reflns 7839
_refine_ls_number_restraints 0
_refine_ls_restrained_S_all 1.015
_refine_ls_R_factor_all 0.0742
_refine_ls_R_factor_gt 0.0408
_refine_ls_shift/su_max 1.271
_refine_ls_shift/su_mean 0.017
_refine_ls_structure_factor_coef Fsqd
_refine_ls_weighting_details 'calc w=1/[\s^2^(Fo^2^)+(0.0432P)^2^+0.4769P] where P=(Fo^2^+2Fc^2^)/3'
_refine_ls_weighting_scheme calc
_refine_ls_wR_factor_gt 0.0868
_refine_ls_wR_factor_ref 0.0987
_reflns_number_gt 5252
_reflns_number_total 7839
_reflns_threshold_expression >2sigma(I)
_cod_data_source_file om8007844_si_004.cif
_cod_data_source_block 071228b
_cod_depositor_comments
;
The following automatic conversions were performed:

'_symmetry_cell_setting' value 'Monoclinic' changed to 'monoclinic'
according to /home/saulius/struct/CIF-dictionaries/cif_core.dic
dictionary named 'cif_core.dic' version 2.4.1 from 2010-06-29.

Automatic conversion script
Id: cif_fix_values 1715 2011-07-08 13:25:40Z adriana 
;
_cod_original_sg_symbol_H-M P2(1)/n
_cod_database_code 4072345

loop_
_symmetry_equiv_pos_as_xyz
'x, y, z'
'-x+1/2, y+1/2, -z+1/2'
'-x, -y, -z'
'x-1/2, -y-1/2, z-1/2'

loop_
_atom_site_label
_atom_site_type_symbol
_atom_site_fract_x
_atom_site_fract_y
_atom_site_fract_z
_atom_site_U_iso_or_equiv
_atom_site_adp_type
_atom_site_occupancy
_atom_site_symmetry_multiplicity
_atom_site_calc_flag
_atom_site_refinement_flags
Co1 Co 0.04296(3) 0.103122(14) 0.77941(2) 0.03943(11) Uani 1 1 d .
Co2 Co 0.22722(3) 0.159736(14) 0.82091(2) 0.03827(11) Uani 1 1 d .
N1 N 0.0609(2) 0.18312(9) 0.75297(17) 0.0429(5) Uani 1 1 d .
N2 N 0.1797(2) 0.10058(9) 0.71559(16) 0.0429(5) Uani 1 1 d .
O1 O 0.20754(16) 0.20817(7) 0.93591(13) 0.0474(4) Uani 1 1 d .
O2 O 0.09861(16) 0.02757(7) 0.82952(13) 0.0481(5) Uani 1 1 d .
P1 P -0.11136(8) 0.07446(4) 0.64413(6) 0.0650(2) Uani 1 1 d .
P2 P 0.33202(8) 0.22041(4) 0.74635(7) 0.0630(2) Uani 1 1 d .
P3 P -0.06090(6) 0.10633(3) 0.90151(5) 0.04541(18) Uani 1 1 d .
P4 P 0.38344(6) 0.12023(3) 0.93656(5) 0.04369(18) Uani 1 1 d .
C1 C 0.2333(2) 0.04679(11) 0.72240(18) 0.0430(6) Uani 1 1 d .
C2 C 0.1879(2) 0.01009(11) 0.78724(19) 0.0439(6) Uani 1 1 d .
C3 C 0.2390(3) -0.04380(12) 0.8012(2) 0.0555(7) Uani 1 1 d .
H3 H 0.2110 -0.0693 0.8431 0.067 Uiso 1 1 calc R
C4 C 0.3238(2) 0.02963(12) 0.67290(19) 0.0499(7) Uani 1 1 d .
H4 H 0.3503 0.0542 0.6285 0.060 Uiso 1 1 calc R
C5 C 0.3752(3) -0.02345(13) 0.6887(2) 0.0535(7) Uani 1 1 d .
C6 C -0.0824(3) 0.26084(12) 0.7715(2) 0.0534(7) Uani 1 1 d .
H6 H -0.1320 0.2550 0.7043 0.064 Uiso 1 1 calc R
C7 C -0.1154(3) 0.30173(12) 0.8326(3) 0.0591(8) Uani 1 1 d .
C8 C -0.0381(3) 0.30935(13) 0.9322(3) 0.0644(8) Uani 1 1 d .
H8 H -0.0587 0.3364 0.9754 0.077 Uiso 1 1 calc R
C9 C 0.0228(2) 0.22815(11) 0.8075(2) 0.0425(6) Uani 1 1 d .
C10 C 0.1037(3) 0.23734(11) 0.9072(2) 0.0454(6) Uani 1 1 d .
C11 C 0.3311(3) -0.05919(13) 0.7527(2) 0.0583(8) Uani 1 1 d .
H11 H 0.3643 -0.0950 0.7639 0.070 Uiso 1 1 calc R
C12 C 0.4815(3) -0.03983(16) 0.6427(3) 0.0792(11) Uani 1 1 d .
H12A H 0.5590 -0.0299 0.6906 0.119 Uiso 1 1 calc R
H12B H 0.4736 -0.0206 0.5776 0.119 Uiso 1 1 calc R
H12C H 0.4794 -0.0794 0.6308 0.119 Uiso 1 1 calc R
C13 C 0.0692(3) 0.27782(12) 0.9694(2) 0.0578(8) Uani 1 1 d .
H13 H 0.1184 0.2840 1.0367 0.069 Uiso 1 1 calc R
C14 C -0.2321(3) 0.33675(14) 0.7946(3) 0.0875(11) Uani 1 1 d .
H14A H -0.2801 0.3357 0.8456 0.131 Uiso 1 1 calc R
H14B H -0.2809 0.3220 0.7295 0.131 Uiso 1 1 calc R
H14C H -0.2093 0.3746 0.7847 0.131 Uiso 1 1 calc R
C15 C -0.1259(4) -0.00061(17) 0.6284(3) 0.1286(19) Uani 1 1 d .
H15A H -0.1990 -0.0093 0.5741 0.193 Uiso 1 1 calc R
H15B H -0.1325 -0.0172 0.6929 0.193 Uiso 1 1 calc R
H15C H -0.0538 -0.0152 0.6099 0.193 Uiso 1 1 calc R
C16 C -0.0895(5) 0.0970(2) 0.5198(3) 0.161(3) Uani 1 1 d .
H16A H -0.0043 0.0915 0.5188 0.242 Uiso 1 1 calc R
H16B H -0.1102 0.1359 0.5098 0.242 Uiso 1 1 calc R
H16C H -0.1425 0.0757 0.4646 0.242 Uiso 1 1 calc R
C17 C -0.2745(3) 0.09396(19) 0.6293(3) 0.1201(17) Uani 1 1 d .
H17A H -0.2828 0.1338 0.6229 0.180 Uiso 1 1 calc R
H17B H -0.3006 0.0817 0.6896 0.180 Uiso 1 1 calc R
H17C H -0.3254 0.0766 0.5677 0.180 Uiso 1 1 calc R
C18 C -0.1374(3) 0.04029(12) 0.9124(2) 0.0630(8) Uani 1 1 d .
H18A H -0.1533 0.0376 0.9803 0.094 Uiso 1 1 calc R
H18B H -0.0847 0.0100 0.9030 0.094 Uiso 1 1 calc R
H18C H -0.2147 0.0384 0.8596 0.094 Uiso 1 1 calc R
C19 C -0.1867(3) 0.15593(12) 0.8955(3) 0.0647(8) Uani 1 1 d .
H19A H -0.2443 0.1541 0.8278 0.097 Uiso 1 1 calc R
H19B H -0.1531 0.1930 0.9073 0.097 Uiso 1 1 calc R
H19C H -0.2290 0.1469 0.9483 0.097 Uiso 1 1 calc R
C20 C 0.0299(3) 0.11739(14) 1.0356(2) 0.0653(9) Uani 1 1 d .
H20A H 0.0740 0.1521 1.0401 0.098 Uiso 1 1 calc R
H20B H 0.0883 0.0874 1.0562 0.098 Uiso 1 1 calc R
H20C H -0.0249 0.1185 1.0813 0.098 Uiso 1 1 calc R
C21 C 0.3422(3) 0.07584(14) 1.0337(2) 0.0710(10) Uani 1 1 d .
H21A H 0.2888 0.0463 0.9992 0.107 Uiso 1 1 calc R
H21B H 0.2997 0.0976 1.0749 0.107 Uiso 1 1 calc R
H21C H 0.4164 0.0601 1.0783 0.107 Uiso 1 1 calc R
C22 C 0.4805(3) 0.17251(13) 1.0193(2) 0.0709(9) Uani 1 1 d .
H22A H 0.5376 0.1543 1.0767 0.106 Uiso 1 1 calc R
H22B H 0.4288 0.1977 1.0459 0.106 Uiso 1 1 calc R
H22C H 0.5263 0.1930 0.9789 0.106 Uiso 1 1 calc R
C23 C 0.5000(3) 0.07718(14) 0.8997(2) 0.0653(9) Uani 1 1 d .
H23A H 0.5669 0.0699 0.9603 0.098 Uiso 1 1 calc R
H23B H 0.5315 0.0964 0.8481 0.098 Uiso 1 1 calc R
H23C H 0.4630 0.0425 0.8713 0.098 Uiso 1 1 calc R
C24 C 0.2548(4) 0.2317(2) 0.6085(3) 0.132(2) Uani 1 1 d .
H24A H 0.1727 0.2461 0.6023 0.198 Uiso 1 1 calc R
H24B H 0.2492 0.1969 0.5715 0.198 Uiso 1 1 calc R
H24C H 0.3018 0.2579 0.5792 0.198 Uiso 1 1 calc R
C25 C 0.3397(6) 0.29051(16) 0.7985(5) 0.184(3) Uani 1 1 d .
H25A H 0.3875 0.2904 0.8701 0.277 Uiso 1 1 calc R
H25B H 0.2571 0.3037 0.7948 0.277 Uiso 1 1 calc R
H25C H 0.3787 0.3147 0.7583 0.277 Uiso 1 1 calc R
C26 C 0.4907(3) 0.20991(17) 0.7353(3) 0.0924(12) Uani 1 1 d .
H26A H 0.5100 0.2375 0.6891 0.139 Uiso 1 1 calc R
H26B H 0.4981 0.1733 0.7079 0.139 Uiso 1 1 calc R
H26C H 0.5475 0.2134 0.8031 0.139 Uiso 1 1 calc R
H2 H 0.041(2) 0.1879(10) 0.6902(17) 0.031(6) Uiso 1 1 d .
H1 H 0.175(2) 0.1150(10) 0.6592(17) 0.035(7) Uiso 1 1 d .

loop_
_atom_site_aniso_label
_atom_site_aniso_U_11
_atom_site_aniso_U_22
_atom_site_aniso_U_33
_atom_site_aniso_U_23
_atom_site_aniso_U_13
_atom_site_aniso_U_12
Co1 0.0361(2) 0.0411(2) 0.03963(18) 0.00001(15) 0.00695(14) 0.00156(16)
Co2 0.0363(2) 0.0380(2) 0.04205(18) 0.00359(15) 0.01281(14) 0.00193(16)
N1 0.0447(13) 0.0473(15) 0.0369(12) 0.0071(10) 0.0105(10) 0.0071(11)
N2 0.0486(14) 0.0447(15) 0.0356(11) 0.0034(10) 0.0110(10) 0.0073(11)
O1 0.0427(11) 0.0491(12) 0.0505(10) -0.0060(8) 0.0122(8) 0.0035(9)
O2 0.0468(11) 0.0425(12) 0.0568(11) 0.0053(8) 0.0164(9) 0.0041(9)
P1 0.0561(5) 0.0713(6) 0.0567(5) -0.0123(4) -0.0058(4) 0.0002(4)
P2 0.0602(5) 0.0513(5) 0.0891(6) 0.0228(4) 0.0407(4) 0.0093(4)
P3 0.0386(4) 0.0459(5) 0.0540(4) 0.0031(3) 0.0159(3) -0.0016(3)
P4 0.0363(4) 0.0441(4) 0.0482(4) 0.0013(3) 0.0064(3) -0.0018(3)
C1 0.0404(15) 0.0442(17) 0.0406(13) -0.0047(12) 0.0036(11) 0.0029(13)
C2 0.0408(16) 0.0419(17) 0.0452(14) -0.0030(12) 0.0037(12) 0.0010(13)
C3 0.0566(19) 0.0426(18) 0.0644(17) 0.0022(14) 0.0103(14) 0.0034(15)
C4 0.0505(17) 0.055(2) 0.0437(14) -0.0067(13) 0.0114(12) 0.0042(15)
C5 0.0477(17) 0.054(2) 0.0542(16) -0.0167(14) 0.0048(13) 0.0075(15)
C6 0.0507(18) 0.0471(18) 0.0644(17) 0.0141(14) 0.0182(14) 0.0073(15)
C7 0.058(2) 0.0383(18) 0.088(2) 0.0117(16) 0.0330(17) 0.0064(15)
C8 0.076(2) 0.0419(19) 0.087(2) -0.0054(16) 0.0421(19) 0.0030(17)
C9 0.0432(16) 0.0353(16) 0.0529(15) 0.0086(12) 0.0194(12) 0.0013(12)
C10 0.0460(17) 0.0401(16) 0.0559(15) -0.0002(13) 0.0234(13) -0.0008(13)
C11 0.0546(19) 0.0448(19) 0.0676(18) -0.0110(15) 0.0010(15) 0.0104(15)
C12 0.066(2) 0.091(3) 0.083(2) -0.0243(19) 0.0217(18) 0.024(2)
C13 0.065(2) 0.0486(19) 0.0642(18) -0.0069(15) 0.0254(15) -0.0034(16)
C14 0.068(2) 0.065(2) 0.133(3) 0.008(2) 0.032(2) 0.0230(19)
C15 0.133(4) 0.086(3) 0.132(4) -0.054(3) -0.032(3) 0.002(3)
C16 0.158(5) 0.260(7) 0.047(2) -0.004(3) -0.009(2) -0.083(5)
C17 0.059(3) 0.151(4) 0.123(3) -0.027(3) -0.027(2) 0.018(3)
C18 0.059(2) 0.055(2) 0.080(2) 0.0066(16) 0.0261(16) -0.0068(16)
C19 0.0539(19) 0.059(2) 0.091(2) 0.0051(17) 0.0363(17) 0.0075(16)
C20 0.066(2) 0.080(2) 0.0541(17) 0.0010(15) 0.0213(15) -0.0148(17)
C21 0.065(2) 0.084(3) 0.0576(18) 0.0245(16) 0.0037(15) -0.0072(18)
C22 0.061(2) 0.067(2) 0.074(2) -0.0163(16) -0.0015(16) -0.0081(17)
C23 0.0453(18) 0.071(2) 0.073(2) -0.0073(16) 0.0030(14) 0.0108(16)
C24 0.076(3) 0.201(5) 0.127(3) 0.117(4) 0.040(2) 0.038(3)
C25 0.279(7) 0.040(3) 0.313(8) -0.015(4) 0.221(6) -0.026(4)
C26 0.058(2) 0.125(4) 0.105(3) 0.033(2) 0.041(2) 0.000(2)

loop_
_atom_type_symbol
_atom_type_description
_atom_type_scat_dispersion_real
_atom_type_scat_dispersion_imag
_atom_type_scat_source
C C 0.0033 0.0016 'International Tables Vol C Tables 4.2.6.8 and 6.1.1.4'
H H 0.0000 0.0000 'International Tables Vol C Tables 4.2.6.8 and 6.1.1.4'
N N 0.0061 0.0033 'International Tables Vol C Tables 4.2.6.8 and 6.1.1.4'
O O 0.0106 0.0060 'International Tables Vol C Tables 4.2.6.8 and 6.1.1.4'
P P 0.1023 0.0942 'International Tables Vol C Tables 4.2.6.8 and 6.1.1.4'
Co Co 0.3494 0.9721 'International Tables Vol C Tables 4.2.6.8 and 6.1.1.4'

loop_
_geom_angle_atom_site_label_1
_geom_angle_atom_site_label_2
_geom_angle_atom_site_label_3
_geom_angle
N2 Co1 N1 79.94(9)
N2 Co1 O2 84.41(8)
N1 Co1 O2 156.41(8)
N2 Co1 P3 160.27(7)
N1 Co1 P3 101.02(7)
O2 Co1 P3 87.94(5)
N2 Co1 P1 99.80(7)
N1 Co1 P1 104.32(7)
O2 Co1 P1 95.62(6)
P3 Co1 P1 99.02(3)
N2 Co1 Co2 52.61(6)
N1 Co1 Co2 51.05(6)
O2 Co1 Co2 105.36(5)
P3 Co1 Co2 112.77(2)
P1 Co1 Co2 142.04(3)
N1 Co2 N2 79.95(9)
N1 Co2 O1 84.64(8)
N2 Co2 O1 155.63(9)
N1 Co2 P4 160.04(7)
N2 Co2 P4 101.76(7)
O1 Co2 P4 86.56(6)
N1 Co2 P2 98.71(7)
N2 Co2 P2 103.42(7)
O1 Co2 P2 97.47(6)
P4 Co2 P2 100.18(3)
N1 Co2 Co1 52.72(7)
N2 Co2 Co1 50.97(7)
O1 Co2 Co1 104.67(5)
P4 Co2 Co1 112.98(2)
P2 Co2 Co1 140.74(3)
C9 N1 Co2 111.08(17)
C9 N1 Co1 126.37(17)
Co2 N1 Co1 76.23(8)
C1 N2 Co1 111.67(17)
C1 N2 Co2 125.47(16)
Co1 N2 Co2 76.42(8)
C10 O1 Co2 110.52(15)
C2 O2 Co1 110.67(16)
C16 P1 C15 102.8(2)
C16 P1 C17 100.6(2)
C15 P1 C17 100.6(2)
C16 P1 Co1 112.41(15)
C15 P1 Co1 114.95(13)
C17 P1 Co1 122.75(14)
C25 P2 C26 101.9(2)
C25 P2 C24 102.0(3)
C26 P2 C24 99.16(17)
C25 P2 Co2 114.43(15)
C26 P2 Co2 124.56(13)
C24 P2 Co2 111.69(14)
C18 P3 C19 101.60(14)
C18 P3 C20 101.75(14)
C19 P3 C20 100.15(15)
C18 P3 Co1 111.66(10)
C19 P3 Co1 121.91(10)
C20 P3 Co1 116.90(10)
C21 P4 C23 100.54(16)
C21 P4 C22 101.26(15)
C23 P4 C22 101.35(15)
C21 P4 Co2 116.40(10)
C23 P4 Co2 123.03(10)
C22 P4 Co2 111.20(11)
C4 C1 C2 121.0(3)
C4 C1 N2 125.6(3)
C2 C1 N2 113.4(2)
O2 C2 C3 123.8(3)
O2 C2 C1 118.9(2)
C3 C2 C1 117.3(3)
C11 C3 C2 120.3(3)
C5 C4 C1 121.2(3)
C11 C5 C4 117.7(3)
C11 C5 C12 121.5(3)
C4 C5 C12 120.7(3)
C7 C6 C9 121.8(3)
C6 C7 C8 117.2(3)
C6 C7 C14 122.0(3)
C8 C7 C14 120.8(3)
C7 C8 C13 122.1(3)
C6 C9 C10 120.9(3)
C6 C9 N1 126.1(2)
C10 C9 N1 113.0(2)
O1 C10 C13 123.6(3)
O1 C10 C9 119.3(2)
C13 C10 C9 117.2(3)
C5 C11 C3 122.5(3)
C10 C13 C8 120.7(3)

loop_
_geom_bond_atom_site_label_1
_geom_bond_atom_site_label_2
_geom_bond_distance
Co1 N2 1.918(2)
Co1 N1 1.966(2)
Co1 O2 1.9706(18)
Co1 P3 2.2110(8)
Co1 P1 2.2469(8)
Co1 Co2 2.3997(5)
Co2 N1 1.922(2)
Co2 N2 1.961(2)
Co2 O1 1.9675(17)
Co2 P4 2.2124(7)
Co2 P2 2.2405(8)
N1 C9 1.419(3)
N2 C1 1.412(3)
O1 C10 1.319(3)
O2 C2 1.325(3)
P1 C16 1.804(4)
P1 C15 1.811(4)
P1 C17 1.833(4)
P2 C25 1.808(4)
P2 C26 1.823(3)
P2 C24 1.826(4)
P3 C18 1.818(3)
P3 C19 1.820(3)
P3 C20 1.822(3)
P4 C21 1.812(3)
P4 C23 1.815(3)
P4 C22 1.824(3)
C1 C4 1.394(4)
C1 C2 1.407(4)
C2 C3 1.402(4)
C3 C11 1.388(4)
C4 C5 1.387(4)
C5 C11 1.378(4)
C5 C12 1.511(4)
C6 C7 1.377(4)
C6 C9 1.386(4)
C7 C8 1.388(4)
C7 C14 1.519(4)
C8 C13 1.391(4)
C9 C10 1.411(3)
C10 C13 1.386(4)
